data_1515014
loop_
_publ_author_name
'Kember, Michael R.'
'Jutz, Fabian'
'Buchard, Antoine'
'White, Andrew J. P.'
'Williams, Charlotte K.'

_publ_section_title
;
 Di-cobalt(ii) catalysts for the copolymerisation of CO2 and cyclohexene
 oxide: support for a dinuclear mechanism?
;
_journal_issue 4
_journal_name_full 'Chemical Science'
_journal_page_first 1245
_journal_paper_doi 10.1039/c2sc00802e
_journal_volume 3
_journal_year 2012
_chemical_formula_moiety 'C38 H60 Cl2 Co2 N6 O2, 2(C4 H8 O)'
_chemical_formula_sum 'C46 H76 Cl2 Co2 N6 O4'
_chemical_formula_weight 965.89
_chemical_name_systematic
;
?
;
_space_group_IT_number 2
_symmetry_cell_setting triclinic
_symmetry_space_group_name_Hall '-P 1'
_symmetry_space_group_name_H-M 'P -1'
_atom_sites_solution_hydrogens geom
_atom_sites_solution_primary direct
_atom_sites_solution_secondary difmap
_audit_creation_method SHELXL-97
_cell_angle_alpha 96.278(3)
_cell_angle_beta 96.347(3)
_cell_angle_gamma 91.870(3)
_cell_formula_units_Z 2
_cell_length_a 11.3806(4)
_cell_length_b 13.8405(4)
_cell_length_c 15.7508(6)
_cell_measurement_reflns_used 7009
_cell_measurement_temperature 173
_cell_measurement_theta_max 72.3266
_cell_measurement_theta_min 2.8389
_cell_volume 2448.45(15)
_computing_cell_refinement 'CrysAlis RED, Oxford Diffraction Ltd'
_computing_data_collection 'CrysAlis CCD, Oxford Diffraction Ltd'
_computing_data_reduction 'CrysAlis RED, Oxford Diffraction Ltd'
_computing_molecular_graphics 'Bruker SHELXTL'
_computing_publication_material 'Bruker SHELXTL'
_computing_structure_refinement 'SHELXL-97 (Sheldrick, 1997)'
_computing_structure_solution 'SHELXS-97 (Sheldrick, 1990)'
_diffrn_ambient_temperature 173
_diffrn_detector_area_resol_mean 8.2556
_diffrn_measured_fraction_theta_full 0.988
_diffrn_measured_fraction_theta_max 0.946
_diffrn_measurement_device_type 'OD Xcalibur PX Ultra'
_diffrn_measurement_method 'omega scans'
_diffrn_radiation_monochromator graphite
_diffrn_radiation_source 'Enhance Ultra (Cu) X-ray Source'
_diffrn_radiation_type CuK\a
_diffrn_radiation_wavelength 1.54184
_diffrn_reflns_av_R_equivalents 0.0468
_diffrn_reflns_av_sigmaI/netI 0.0561
_diffrn_reflns_limit_h_max 13
_diffrn_reflns_limit_h_min -13
_diffrn_reflns_limit_k_max 17
_diffrn_reflns_limit_k_min -16
_diffrn_reflns_limit_l_max 19
_diffrn_reflns_limit_l_min -19
_diffrn_reflns_number 17348
_diffrn_reflns_theta_full 68.00
_diffrn_reflns_theta_max 72.48
_diffrn_reflns_theta_min 2.84
_diffrn_standards_number 0
_exptl_absorpt_coefficient_mu 6.675
_exptl_absorpt_correction_T_max 0.795
_exptl_absorpt_correction_T_min 0.357
_exptl_absorpt_correction_type analytical
_exptl_absorpt_process_details
;
CrysAlisPro, Oxford Diffraction Ltd.,
Version 1.171.33.55 (release 05-01-2010 CrysAlis171 .NET)
(compiled Jan 5 2010,16:28:46)
Analytical numeric absorption correction using a multifaceted crystal
model based on expressions derived by R.C. Clark & J.S. Reid.
(Clark, R. C. & Reid, J. S. (1995). Acta Cryst. A51, 887-897)
;
_exptl_crystal_colour 'Pale red'
_exptl_crystal_density_diffrn 1.310
_exptl_crystal_density_method 'not measured'
_exptl_crystal_description 'platy needles'
_exptl_crystal_F_000 1028
_exptl_crystal_size_max 0.31
_exptl_crystal_size_mid 0.09
_exptl_crystal_size_min 0.04
_refine_diff_density_max 1.027
_refine_diff_density_min -0.601
_refine_diff_density_rms 0.076
_refine_ls_extinction_method none
_refine_ls_goodness_of_fit_ref 0.994
_refine_ls_hydrogen_treatment mixed
_refine_ls_matrix_type full
_refine_ls_number_parameters 626
_refine_ls_number_reflns 9185
_refine_ls_number_restraints 448
_refine_ls_restrained_S_all 1.012
_refine_ls_R_factor_all 0.0883
_refine_ls_R_factor_gt 0.0593
_refine_ls_shift/su_max 0.000
_refine_ls_shift/su_mean 0.000
_refine_ls_structure_factor_coef Fsqd
_refine_ls_weighting_details 'calc w=1/[\s^2^(Fo^2^)+(0.1054P)^2^+0.0000P] where P=(Fo^2^+2Fc^2^)/3'
_refine_ls_weighting_scheme calc
_refine_ls_wR_factor_gt 0.1514
_refine_ls_wR_factor_ref 0.1654
_reflns_number_gt 6422
_reflns_number_total 9185
_reflns_threshold_expression >2sigma(I)
_cod_data_source_file c2sc00802e.txt
_cod_data_source_block 4a
_cod_depositor_comments
;
The following automatic conversions were performed:

'_symmetry_cell_setting' value 'Triclinic' changed to 'triclinic'
according to
/usr/data/users/saulius/automatic-downloads/retrospective/RSC/lib/dictionaries/cif_core.dic
dictionary named 'cif_core.dic' version 2.4.2 from 2011-04-26.

Automatic conversion script
Id: cif_fix_values 2281 2013-09-26 08:29:07Z andrius 
;
_cod_original_sg_symbol_H-M P-1
_cod_database_code 1515014

loop_
_symmetry_equiv_pos_as_xyz
'x, y, z'
'-x, -y, -z'

loop_
_atom_site_label
_atom_site_type_symbol
_atom_site_fract_x
_atom_site_fract_y
_atom_site_fract_z
_atom_site_U_iso_or_equiv
_atom_site_adp_type
_atom_site_occupancy
_atom_site_symmetry_multiplicity
_atom_site_calc_flag
_atom_site_refinement_flags
_atom_site_disorder_assembly
_atom_site_disorder_group
Co1 Co 0.17287(5) 0.17746(4) 0.25704(4) 0.03508(17) Uani 1 1 d . . .
Co2 Co 0.34718(5) 0.22294(4) 0.14274(4) 0.03520(17) Uani 1 1 d . . .
Cl1 Cl 0.38028(8) 0.26485(8) 0.31722(7) 0.0496(2) Uani 1 1 d . . .
Cl2 Cl 0.30087(8) 0.18115(7) -0.00993(6) 0.0433(2) Uani 1 1 d . . .
O1 O 0.2808(2) 0.09580(18) 0.18348(17) 0.0361(6) Uani 1 1 d . . .
C1 C 0.3403(3) 0.0181(3) 0.2048(3) 0.0367(8) Uani 1 1 d . . .
C2 C 0.2996(3) -0.0432(3) 0.2620(3) 0.0425(9) Uani 1 1 d . . .
C3 C 0.1918(4) -0.0226(3) 0.3059(3) 0.0468(10) Uani 1 1 d . . .
H3A H 0.1212 -0.0332 0.2626 0.056 Uiso 1 1 calc R . .
H3B H 0.1847 -0.0696 0.3483 0.056 Uiso 1 1 calc R . .
N4 N 0.1920(3) 0.0770(2) 0.3504(2) 0.0418(8) Uani 1 1 d D . .
H4 H 0.2670(16) 0.096(3) 0.371(3) 0.056(14) Uiso 1 1 d D . .
C5 C 0.1099(4) 0.0812(3) 0.4170(3) 0.0478(10) Uani 1 1 d . . .
H5A H 0.1400 0.0400 0.4615 0.057 Uiso 1 1 calc R . .
H5B H 0.0322 0.0521 0.3901 0.057 Uiso 1 1 calc R . .
C6 C 0.0906(4) 0.1819(3) 0.4614(3) 0.0503(10) Uani 1 1 d . . .
C7 C 0.0214(4) 0.2445(3) 0.4010(3) 0.0475(10) Uani 1 1 d . . .
H7A H -0.0503 0.2062 0.3733 0.057 Uiso 1 1 calc R . .
H7B H -0.0052 0.3015 0.4362 0.057 Uiso 1 1 calc R . .
N8 N 0.0842(3) 0.2799(2) 0.3331(2) 0.0372(7) Uani 1 1 d D . .
H8 H 0.139(3) 0.324(2) 0.361(2) 0.036(11) Uiso 1 1 d D . .
C9 C 0.0003(3) 0.3294(3) 0.2746(3) 0.0401(9) Uani 1 1 d . . .
H9A H -0.0530 0.3677 0.3095 0.048 Uiso 1 1 calc R . .
H9B H -0.0491 0.2794 0.2355 0.048 Uiso 1 1 calc R . .
C10 C 0.0598(3) 0.3958(3) 0.2219(3) 0.0362(8) Uani 1 1 d . . .
C11 C 0.1534(3) 0.3672(3) 0.1745(2) 0.0336(8) Uani 1 1 d . . .
O11 O 0.1865(2) 0.27478(17) 0.16780(17) 0.0354(5) Uani 1 1 d . . .
C12 C 0.2092(3) 0.4376(3) 0.1329(2) 0.0352(8) Uani 1 1 d . . .
C13 C 0.3120(3) 0.4157(3) 0.0827(3) 0.0383(8) Uani 1 1 d . . .
H13A H 0.2831 0.3736 0.0291 0.046 Uiso 1 1 calc R . .
H13B H 0.3445 0.4774 0.0663 0.046 Uiso 1 1 calc R . .
N14 N 0.4087(3) 0.3669(2) 0.1306(2) 0.0370(7) Uani 1 1 d D . .
H14 H 0.423(4) 0.394(3) 0.1856(9) 0.042(11) Uiso 1 1 d D . .
C15 C 0.5181(3) 0.3765(3) 0.0887(3) 0.0421(9) Uani 1 1 d . . .
H15A H 0.5423 0.4464 0.0934 0.051 Uiso 1 1 calc R . .
H15B H 0.4995 0.3534 0.0267 0.051 Uiso 1 1 calc R . .
C16 C 0.6232(3) 0.3215(3) 0.1248(3) 0.0442(9) Uani 1 1 d . . .
C17 C 0.6033(3) 0.2108(3) 0.1012(3) 0.0445(9) Uani 1 1 d . . .
H17A H 0.5782 0.1980 0.0386 0.053 Uiso 1 1 calc R . .
H17B H 0.6800 0.1802 0.1127 0.053 Uiso 1 1 calc R . .
N18 N 0.5154(3) 0.1626(2) 0.1467(2) 0.0401(7) Uani 1 1 d D . .
H18 H 0.540(3) 0.163(3) 0.2031(6) 0.038(11) Uiso 1 1 d D . .
C19 C 0.4984(3) 0.0584(3) 0.1099(3) 0.0432(9) Uani 1 1 d . . .
H19A H 0.5760 0.0334 0.0975 0.052 Uiso 1 1 calc R . .
H19B H 0.4464 0.0540 0.0548 0.052 Uiso 1 1 calc R . .
C20 C 0.4451(3) -0.0051(3) 0.1684(3) 0.0406(9) Uani 1 1 d . . .
C21 C 0.4979(4) -0.0921(3) 0.1828(3) 0.0476(10) Uani 1 1 d . . .
H21A H 0.5658 -0.1085 0.1551 0.057 Uiso 1 1 calc R . .
C22 C 0.4557(4) -0.1565(3) 0.2361(3) 0.0505(10) Uani 1 1 d . A .
C23 C 0.3578(4) -0.1287(3) 0.2759(3) 0.0503(10) Uani 1 1 d . . .
H23A H 0.3288 -0.1693 0.3145 0.060 Uiso 1 1 calc R . .
C24 C 0.5146(4) -0.2536(3) 0.2466(3) 0.0623(13) Uani 1 1 d D . .
C25 C 0.4946(12) -0.3186(9) 0.1618(6) 0.082(3) Uani 0.76(2) 1 d PDU A 1
H25A H 0.4102 -0.3373 0.1486 0.123 Uiso 0.76(2) 1 calc PR A 1
H25B H 0.5400 -0.3772 0.1662 0.123 Uiso 0.76(2) 1 calc PR A 1
H25C H 0.5205 -0.2835 0.1160 0.123 Uiso 0.76(2) 1 calc PR A 1
C26 C 0.6517(7) -0.2313(6) 0.2645(7) 0.082(3) Uani 0.76(2) 1 d PDU A 1
H26A H 0.6761 -0.1874 0.2243 0.123 Uiso 0.76(2) 1 calc PR A 1
H26B H 0.6929 -0.2922 0.2568 0.123 Uiso 0.76(2) 1 calc PR A 1
H26C H 0.6716 -0.2005 0.3236 0.123 Uiso 0.76(2) 1 calc PR A 1
C27 C 0.4794(12) -0.3002(8) 0.3201(8) 0.094(3) Uani 0.76(2) 1 d PDU A 1
H27A H 0.3937 -0.3142 0.3121 0.141 Uiso 0.76(2) 1 calc PR A 1
H27B H 0.5009 -0.2564 0.3732 0.141 Uiso 0.76(2) 1 calc PR A 1
H27C H 0.5203 -0.3611 0.3240 0.141 Uiso 0.76(2) 1 calc PR A 1
C25' C 0.523(3) -0.309(3) 0.1573(11) 0.047(6) Uiso 0.24(2) 1 d PDU A 2
H25D H 0.4446 -0.3346 0.1315 0.071 Uiso 0.24(2) 1 calc PR A 2
H25E H 0.5757 -0.3638 0.1635 0.071 Uiso 0.24(2) 1 calc PR A 2
H25F H 0.5558 -0.2654 0.1201 0.071 Uiso 0.24(2) 1 calc PR A 2
C26' C 0.6319(16) -0.250(3) 0.2987(18) 0.091(7) Uiso 0.24(2) 1 d PDU A 2
H26D H 0.6215 -0.2612 0.3578 0.137 Uiso 0.24(2) 1 calc PR A 2
H26E H 0.6708 -0.1853 0.2991 0.137 Uiso 0.24(2) 1 calc PR A 2
H26F H 0.6810 -0.2996 0.2737 0.137 Uiso 0.24(2) 1 calc PR A 2
C27' C 0.428(2) -0.3212(18) 0.2880(16) 0.064(6) Uiso 0.24(2) 1 d PDU A 2
H27D H 0.3465 -0.3161 0.2611 0.095 Uiso 0.24(2) 1 calc PR A 2
H27E H 0.4317 -0.3006 0.3499 0.095 Uiso 0.24(2) 1 calc PR A 2
H27F H 0.4507 -0.3888 0.2788 0.095 Uiso 0.24(2) 1 calc PR A 2
C28 C 0.2087(5) 0.2324(4) 0.5002(3) 0.0661(13) Uani 1 1 d . . .
H28A H 0.2514 0.1906 0.5382 0.099 Uiso 1 1 calc R . .
H28B H 0.1943 0.2943 0.5332 0.099 Uiso 1 1 calc R . .
H28C H 0.2563 0.2449 0.4540 0.099 Uiso 1 1 calc R . .
C29 C 0.0142(5) 0.1665(4) 0.5336(3) 0.0691(14) Uani 1 1 d . . .
H29A H -0.0616 0.1341 0.5089 0.104 Uiso 1 1 calc R . .
H29B H 0.0001 0.2296 0.5646 0.104 Uiso 1 1 calc R . .
H29C H 0.0554 0.1258 0.5736 0.104 Uiso 1 1 calc R . .
C30 C 0.0173(3) 0.4892(3) 0.2184(3) 0.0388(8) Uani 1 1 d . . .
H30A H -0.0468 0.5070 0.2498 0.047 Uiso 1 1 calc R . .
C31 C 0.0639(3) 0.5567(3) 0.1715(3) 0.0411(9) Uani 1 1 d . B .
C32 C 0.1631(3) 0.5300(3) 0.1316(3) 0.0398(8) Uani 1 1 d . . .
H32A H 0.2010 0.5764 0.1023 0.048 Uiso 1 1 calc R . .
C33 C 0.0079(4) 0.6548(3) 0.1629(3) 0.0511(10) Uani 1 1 d D . .
C34 C -0.1094(8) 0.6650(8) 0.1960(8) 0.081(3) Uani 0.531(7) 1 d PDU B 1
H34A H -0.1015 0.6555 0.2571 0.122 Uiso 0.531(7) 1 calc PR B 1
H34B H -0.1663 0.6160 0.1639 0.122 Uiso 0.531(7) 1 calc PR B 1
H34C H -0.1375 0.7301 0.1889 0.122 Uiso 0.531(7) 1 calc PR B 1
C35 C 0.0955(9) 0.7365(6) 0.2051(7) 0.082(3) Uani 0.531(7) 1 d PDU B 1
H35A H 0.1111 0.7311 0.2668 0.123 Uiso 0.531(7) 1 calc PR B 1
H35B H 0.0620 0.7995 0.1965 0.123 Uiso 0.531(7) 1 calc PR B 1
H35C H 0.1696 0.7314 0.1790 0.123 Uiso 0.531(7) 1 calc PR B 1
C36 C -0.0088(9) 0.6705(7) 0.0651(5) 0.068(3) Uani 0.531(7) 1 d PDU B 1
H36A H -0.0018 0.6084 0.0300 0.102 Uiso 0.531(7) 1 calc PR B 1
H36B H 0.0523 0.7175 0.0537 0.102 Uiso 0.531(7) 1 calc PR B 1
H36C H -0.0872 0.6955 0.0505 0.102 Uiso 0.531(7) 1 calc PR B 1
C34' C -0.1212(7) 0.6338(8) 0.1262(7) 0.058(3) Uiso 0.469(7) 1 d PDU B 2
H34D H -0.1668 0.6148 0.1715 0.087 Uiso 0.469(7) 1 calc PR B 2
H34E H -0.1263 0.5808 0.0792 0.087 Uiso 0.469(7) 1 calc PR B 2
H34F H -0.1534 0.6923 0.1045 0.087 Uiso 0.469(7) 1 calc PR B 2
C35' C 0.0073(9) 0.7105(8) 0.2541(6) 0.061(3) Uiso 0.469(7) 1 d PDU B 2
H35D H 0.0229 0.6655 0.2975 0.091 Uiso 0.469(7) 1 calc PR B 2
H35E H -0.0702 0.7381 0.2590 0.091 Uiso 0.469(7) 1 calc PR B 2
H35F H 0.0688 0.7631 0.2633 0.091 Uiso 0.469(7) 1 calc PR B 2
C36' C 0.0687(11) 0.7192(10) 0.1094(8) 0.082(3) Uiso 0.469(7) 1 d PDU B 2
H36D H 0.1321 0.7587 0.1458 0.122 Uiso 0.469(7) 1 calc PR B 2
H36E H 0.0114 0.7620 0.0836 0.122 Uiso 0.469(7) 1 calc PR B 2
H36F H 0.1026 0.6792 0.0638 0.122 Uiso 0.469(7) 1 calc PR B 2
C37 C 0.6524(4) 0.3484(4) 0.2212(3) 0.0585(12) Uani 1 1 d . . .
H37A H 0.5854 0.3289 0.2505 0.088 Uiso 1 1 calc R . .
H37B H 0.6681 0.4189 0.2335 0.088 Uiso 1 1 calc R . .
H37C H 0.7227 0.3147 0.2417 0.088 Uiso 1 1 calc R . .
C38 C 0.7289(4) 0.3514(4) 0.0781(3) 0.0554(11) Uani 1 1 d . . .
H38A H 0.7460 0.4217 0.0909 0.083 Uiso 1 1 calc R . .
H38B H 0.7091 0.3350 0.0159 0.083 Uiso 1 1 calc R . .
H38C H 0.7986 0.3166 0.0977 0.083 Uiso 1 1 calc R . .
N40 N 0.0149(3) 0.1131(2) 0.1825(2) 0.0413(7) Uani 1 1 d . . .
C41 C -0.0039(3) 0.1248(3) 0.1002(3) 0.0409(9) Uani 1 1 d . . .
H41A H 0.0440 0.1654 0.0718 0.049 Uiso 1 1 calc R . .
N42 N -0.1005(3) 0.0711(3) 0.0616(2) 0.0455(8) Uani 1 1 d . . .
C43 C -0.1453(4) 0.0225(3) 0.1229(3) 0.0540(11) Uani 1 1 d . . .
H43A H -0.2128 -0.0211 0.1151 0.065 Uiso 1 1 calc R . .
C44 C -0.0738(4) 0.0491(3) 0.1968(3) 0.0502(10) Uani 1 1 d . . .
H44A H -0.0835 0.0268 0.2507 0.060 Uiso 1 1 calc R . .
C45 C -0.1511(4) 0.0672(4) -0.0286(3) 0.0610(12) Uani 1 1 d . . .
H45A H -0.2127 0.1148 -0.0337 0.091 Uiso 1 1 calc R . .
H45B H -0.1858 0.0018 -0.0485 0.091 Uiso 1 1 calc R . .
H45C H -0.0887 0.0824 -0.0639 0.091 Uiso 1 1 calc R . .
O50 O 0.1555(6) 0.4785(7) 0.4407(4) 0.103(2) Uani 0.785(14) 1 d PDU C 1
C51 C 0.2402(7) 0.5319(9) 0.4018(5) 0.092(3) Uani 0.785(14) 1 d PDU C 1
H51A H 0.2163 0.5994 0.3970 0.110 Uiso 0.785(14) 1 calc PR C 1
H51B H 0.2510 0.5000 0.3439 0.110 Uiso 0.785(14) 1 calc PR C 1
C52 C 0.3491(7) 0.5301(10) 0.4619(6) 0.099(3) Uani 0.785(14) 1 d PDU C 1
H52A H 0.4002 0.4782 0.4410 0.118 Uiso 0.785(14) 1 calc PR C 1
H52B H 0.3942 0.5933 0.4679 0.118 Uiso 0.785(14) 1 calc PR C 1
C53 C 0.3102(9) 0.5109(9) 0.5448(7) 0.108(3) Uani 0.785(14) 1 d PDU C 1
H53A H 0.3389 0.5638 0.5906 0.130 Uiso 0.785(14) 1 calc PR C 1
H53B H 0.3393 0.4485 0.5619 0.130 Uiso 0.785(14) 1 calc PR C 1
C54 C 0.1755(10) 0.5067(9) 0.5281(6) 0.107(3) Uani 0.785(14) 1 d PDU C 1
H54A H 0.1401 0.4585 0.5610 0.129 Uiso 0.785(14) 1 calc PR C 1
H54B H 0.1433 0.5712 0.5432 0.129 Uiso 0.785(14) 1 calc PR C 1
O50' O 0.1502(17) 0.539(3) 0.4548(17) 0.097(5) Uiso 0.215(14) 1 d PDU C 2
C51' C 0.239(3) 0.584(3) 0.413(2) 0.101(6) Uiso 0.215(14) 1 d PDU C 2
H51C H 0.2555 0.6533 0.4372 0.121 Uiso 0.215(14) 1 calc PR C 2
H51D H 0.2158 0.5814 0.3504 0.121 Uiso 0.215(14) 1 calc PR C 2
C52' C 0.344(2) 0.526(3) 0.432(3) 0.099(6) Uiso 0.215(14) 1 d PDU C 2
H52C H 0.3532 0.4769 0.3823 0.119 Uiso 0.215(14) 1 calc PR C 2
H52D H 0.4173 0.5677 0.4448 0.119 Uiso 0.215(14) 1 calc PR C 2
C53' C 0.320(3) 0.477(3) 0.508(3) 0.103(6) Uiso 0.215(14) 1 d PDU C 2
H53C H 0.3883 0.4853 0.5532 0.124 Uiso 0.215(14) 1 calc PR C 2
H53D H 0.3008 0.4063 0.4919 0.124 Uiso 0.215(14) 1 calc PR C 2
C54' C 0.214(3) 0.528(3) 0.5377(16) 0.111(6) Uiso 0.215(14) 1 d PDU C 2
H54C H 0.1685 0.4879 0.5718 0.133 Uiso 0.215(14) 1 calc PR C 2
H54D H 0.2376 0.5918 0.5714 0.133 Uiso 0.215(14) 1 calc PR C 2
O60 O 0.7082(10) 0.0404(8) 0.3624(7) 0.132(3) Uani 0.650(10) 1 d PDU D 1
C61 C 0.5999(18) 0.0382(11) 0.4100(16) 0.105(3) Uani 0.650(10) 1 d PDU D 1
H61A H 0.5266 0.0305 0.3693 0.126 Uiso 0.650(10) 1 calc PR D 1
H61B H 0.6019 -0.0158 0.4464 0.126 Uiso 0.650(10) 1 calc PR D 1
C62 C 0.6068(15) 0.1334(10) 0.4634(11) 0.100(3) Uani 0.650(10) 1 d PDU D 1
H62A H 0.6517 0.1296 0.5203 0.121 Uiso 0.650(10) 1 calc PR D 1
H62B H 0.5268 0.1560 0.4716 0.121 Uiso 0.650(10) 1 calc PR D 1
C63 C 0.6697(9) 0.1993(7) 0.4132(7) 0.083(3) Uani 0.650(10) 1 d PDU D 1
H63A H 0.6171 0.2512 0.3962 0.100 Uiso 0.650(10) 1 calc PR D 1
H63B H 0.7406 0.2304 0.4490 0.100 Uiso 0.650(10) 1 calc PR D 1
C64 C 0.7034(9) 0.1458(6) 0.3393(6) 0.078(2) Uani 0.650(10) 1 d PDU D 1
H64A H 0.7818 0.1697 0.3267 0.094 Uiso 0.650(10) 1 calc PR D 1
H64B H 0.6447 0.1503 0.2888 0.094 Uiso 0.650(10) 1 calc PR D 1
O60' O 0.6841(19) 0.0468(16) 0.3385(13) 0.128(4) Uiso 0.350(10) 1 d PDU D 2
C61' C 0.600(3) 0.0211(19) 0.405(3) 0.107(5) Uiso 0.350(10) 1 d PDU D 2
H61C H 0.5219 -0.0051 0.3756 0.128 Uiso 0.350(10) 1 calc PR D 2
H61D H 0.6345 -0.0270 0.4412 0.128 Uiso 0.350(10) 1 calc PR D 2
C62' C 0.589(2) 0.115(2) 0.456(2) 0.096(5) Uiso 0.350(10) 1 d PDU D 2
H62C H 0.5793 0.1064 0.5158 0.115 Uiso 0.350(10) 1 calc PR D 2
H62D H 0.5206 0.1495 0.4310 0.115 Uiso 0.350(10) 1 calc PR D 2
C63' C 0.7020(18) 0.1720(14) 0.4510(15) 0.102(5) Uiso 0.350(10) 1 d PDU D 2
H63C H 0.6869 0.2290 0.4192 0.122 Uiso 0.350(10) 1 calc PR D 2
H63D H 0.7409 0.1949 0.5094 0.122 Uiso 0.350(10) 1 calc PR D 2
C64' C 0.7757(12) 0.1042(11) 0.4056(10) 0.067(4) Uiso 0.350(10) 1 d PDU D 2
H64C H 0.8159 0.0611 0.4447 0.080 Uiso 0.350(10) 1 calc PR D 2
H64D H 0.8358 0.1390 0.3779 0.080 Uiso 0.350(10) 1 calc PR D 2

loop_
_atom_site_aniso_label
_atom_site_aniso_U_11
_atom_site_aniso_U_22
_atom_site_aniso_U_33
_atom_site_aniso_U_23
_atom_site_aniso_U_13
_atom_site_aniso_U_12
Co1 0.0338(3) 0.0319(3) 0.0412(3) 0.0077(2) 0.0067(3) 0.0072(2)
Co2 0.0293(3) 0.0319(3) 0.0457(4) 0.0058(3) 0.0073(2) 0.0065(2)
Cl1 0.0416(5) 0.0581(6) 0.0478(5) 0.0028(5) 0.0032(4) 0.0006(4)
Cl2 0.0456(5) 0.0389(5) 0.0448(5) 0.0029(4) 0.0033(4) 0.0056(4)
O1 0.0345(12) 0.0322(12) 0.0437(14) 0.0076(11) 0.0076(11) 0.0101(10)
C1 0.0370(19) 0.0310(18) 0.042(2) 0.0035(16) 0.0015(16) 0.0095(14)
C2 0.045(2) 0.037(2) 0.045(2) 0.0071(17) 0.0013(18) 0.0112(16)
C3 0.051(2) 0.0328(19) 0.061(3) 0.0156(19) 0.014(2) 0.0093(16)
N4 0.0449(19) 0.0345(16) 0.049(2) 0.0109(15) 0.0084(16) 0.0092(14)
C5 0.051(2) 0.046(2) 0.051(2) 0.0158(19) 0.0142(19) 0.0072(18)
C6 0.062(3) 0.046(2) 0.047(2) 0.0130(19) 0.014(2) 0.011(2)
C7 0.053(2) 0.043(2) 0.052(2) 0.0112(19) 0.022(2) 0.0106(18)
N8 0.0376(16) 0.0346(16) 0.0423(18) 0.0084(14) 0.0120(14) 0.0056(13)
C9 0.0329(18) 0.040(2) 0.049(2) 0.0083(17) 0.0077(17) 0.0139(15)
C10 0.0317(17) 0.0359(19) 0.043(2) 0.0096(16) 0.0064(16) 0.0061(14)
C11 0.0302(17) 0.0297(17) 0.041(2) 0.0053(15) 0.0018(15) 0.0090(14)
O11 0.0318(12) 0.0288(12) 0.0475(15) 0.0070(11) 0.0088(11) 0.0064(9)
C12 0.0311(17) 0.0329(18) 0.042(2) 0.0062(15) 0.0052(15) 0.0053(14)
C13 0.0375(19) 0.0330(18) 0.047(2) 0.0100(16) 0.0093(17) 0.0073(15)
N14 0.0323(15) 0.0353(16) 0.0443(18) 0.0049(14) 0.0075(14) 0.0025(12)
C15 0.0387(19) 0.038(2) 0.051(2) 0.0053(17) 0.0150(18) 0.0010(15)
C16 0.0290(18) 0.051(2) 0.054(2) 0.0065(19) 0.0093(17) 0.0000(16)
C17 0.0300(18) 0.049(2) 0.058(2) 0.010(2) 0.0132(17) 0.0111(16)
N18 0.0351(16) 0.0407(17) 0.0465(19) 0.0053(15) 0.0109(15) 0.0087(13)
C19 0.0354(19) 0.042(2) 0.054(2) 0.0045(18) 0.0079(17) 0.0139(16)
C20 0.0383(19) 0.040(2) 0.043(2) 0.0032(17) 0.0013(17) 0.0093(16)
C21 0.047(2) 0.043(2) 0.053(2) 0.0044(19) 0.0049(19) 0.0206(18)
C22 0.060(3) 0.045(2) 0.049(2) 0.0092(19) 0.003(2) 0.023(2)
C23 0.065(3) 0.039(2) 0.049(2) 0.0135(19) 0.005(2) 0.0176(19)
C24 0.086(3) 0.049(3) 0.054(3) 0.012(2) 0.006(3) 0.037(2)
C25 0.103(9) 0.041(4) 0.100(7) 0.000(4) 0.003(5) 0.022(5)
C26 0.088(5) 0.074(5) 0.088(6) 0.028(4) -0.007(5) 0.052(4)
C27 0.122(7) 0.076(5) 0.103(6) 0.054(5) 0.040(6) 0.062(5)
C28 0.090(4) 0.061(3) 0.046(3) 0.005(2) 0.001(3) 0.004(3)
C29 0.099(4) 0.058(3) 0.060(3) 0.022(2) 0.035(3) 0.020(3)
C30 0.0356(19) 0.0378(19) 0.045(2) 0.0058(16) 0.0070(16) 0.0132(15)
C31 0.043(2) 0.0353(19) 0.047(2) 0.0054(17) 0.0075(17) 0.0111(16)
C32 0.041(2) 0.0327(18) 0.048(2) 0.0092(16) 0.0101(17) 0.0084(15)
C33 0.056(2) 0.038(2) 0.063(3) 0.014(2) 0.015(2) 0.0170(18)
C34 0.084(6) 0.063(6) 0.110(8) 0.031(6) 0.042(6) 0.035(5)
C35 0.106(7) 0.039(5) 0.094(7) -0.003(5) -0.006(6) 0.012(5)
C36 0.077(6) 0.060(5) 0.070(6) 0.021(5) 0.003(5) 0.036(5)
C37 0.041(2) 0.076(3) 0.056(3) 0.003(2) 0.001(2) -0.003(2)
C38 0.035(2) 0.064(3) 0.071(3) 0.014(2) 0.018(2) 0.0000(19)
N40 0.0360(16) 0.0379(17) 0.050(2) 0.0036(15) 0.0070(14) 0.0017(13)
C41 0.0345(18) 0.0371(19) 0.050(2) 0.0013(17) 0.0047(17) 0.0032(15)
N42 0.0351(16) 0.0433(18) 0.055(2) -0.0041(16) -0.0021(15) 0.0073(14)
C43 0.039(2) 0.042(2) 0.081(3) 0.006(2) 0.006(2) 0.0014(17)
C44 0.039(2) 0.050(2) 0.063(3) 0.013(2) 0.007(2) -0.0016(18)
C45 0.055(3) 0.055(3) 0.067(3) -0.009(2) -0.003(2) 0.004(2)
O50 0.110(4) 0.089(5) 0.105(4) -0.008(4) 0.028(4) -0.036(3)
C51 0.096(5) 0.093(6) 0.082(5) 0.003(4) -0.005(4) -0.004(4)
C52 0.091(5) 0.109(6) 0.089(6) 0.007(6) -0.014(5) 0.005(4)
C53 0.134(6) 0.091(6) 0.095(6) 0.013(5) -0.006(5) -0.007(5)
C54 0.133(7) 0.084(5) 0.111(6) 0.014(5) 0.035(6) 0.001(5)
O60 0.118(5) 0.139(6) 0.134(6) -0.001(5) 0.013(5) 0.009(5)
C61 0.099(6) 0.107(7) 0.109(7) -0.009(6) 0.037(6) -0.017(6)
C62 0.103(7) 0.108(7) 0.090(6) 0.000(6) 0.019(6) 0.013(6)
C63 0.078(5) 0.079(5) 0.088(6) 0.003(5) -0.003(5) 0.004(4)
C64 0.082(5) 0.065(5) 0.091(6) 0.005(4) 0.034(4) -0.008(4)

loop_
_atom_type_symbol
_atom_type_description
_atom_type_scat_dispersion_real
_atom_type_scat_dispersion_imag
_atom_type_scat_source
C C 0.0181 0.0091 'International Tables Vol C Tables 4.2.6.8 and 6.1.1.4'
H H 0.0000 0.0000 'International Tables Vol C Tables 4.2.6.8 and 6.1.1.4'
N N 0.0311 0.0180 'International Tables Vol C Tables 4.2.6.8 and 6.1.1.4'
O O 0.0492 0.0322 'International Tables Vol C Tables 4.2.6.8 and 6.1.1.4'
Cl Cl 0.3639 0.7018 'International Tables Vol C Tables 4.2.6.8 and 6.1.1.4'
Co Co -2.3653 3.6143 'International Tables Vol C Tables 4.2.6.8 and 6.1.1.4'

loop_
_geom_angle_atom_site_label_1
_geom_angle_atom_site_label_2
_geom_angle_atom_site_label_3
_geom_angle
O1 Co1 O11 83.86(10)
O1 Co1 N8 170.42(11)
O11 Co1 N8 90.38(11)
O1 Co1 N4 89.58(12)
O11 Co1 N4 169.88(11)
N8 Co1 N4 95.04(13)
O1 Co1 N40 92.59(12)
O11 Co1 N40 89.58(12)
N8 Co1 N40 95.02(13)
N4 Co1 N40 98.43(13)
O1 Co1 Cl1 80.33(8)
O11 Co1 Cl1 79.99(7)
N8 Co1 Cl1 91.16(9)
N4 Co1 Cl1 91.34(10)
N40 Co1 Cl1 167.92(10)
O1 Co1 Co2 45.55(7)
O11 Co1 Co2 44.56(7)
N8 Co1 Co2 125.79(9)
N4 Co1 Co2 126.03(9)
N40 Co1 Co2 109.71(10)
Cl1 Co1 Co2 58.43(3)
O11 Co2 O1 83.63(9)
O11 Co2 N18 166.75(12)
O1 Co2 N18 88.80(11)
O11 Co2 N14 89.53(11)
O1 Co2 N14 166.60(12)
N18 Co2 N14 95.58(12)
O11 Co2 Cl2 97.83(8)
O1 Co2 Cl2 98.68(8)
N18 Co2 Cl2 94.05(10)
N14 Co2 Cl2 93.65(10)
O11 Co2 Cl1 78.27(8)
O1 Co2 Cl1 77.97(8)
N18 Co2 Cl1 89.54(10)
N14 Co2 Cl1 89.38(10)
Cl2 Co2 Cl1 175.06(4)
O11 Co2 Co1 44.99(7)
O1 Co2 Co1 44.88(7)
N18 Co2 Co1 123.17(10)
N14 Co2 Co1 123.56(9)
Cl2 Co2 Co1 119.33(3)
Cl1 Co2 Co1 55.75(3)
Co1 Cl1 Co2 65.82(3)
C1 O1 Co1 127.2(2)
C1 O1 Co2 128.1(2)
Co1 O1 Co2 89.56(10)
O1 C1 C2 121.6(3)
O1 C1 C20 120.2(3)
C2 C1 C20 118.1(3)
C23 C2 C1 119.8(4)
C23 C2 C3 118.2(4)
C1 C2 C3 121.9(3)
N4 C3 C2 114.1(3)
C3 N4 C5 110.5(3)
C3 N4 Co1 109.0(3)
C5 N4 Co1 118.3(2)
N4 C5 C6 116.2(3)
C5 C6 C28 110.5(4)
C5 C6 C7 112.0(4)
C28 C6 C7 111.2(4)
C5 C6 C29 106.5(4)
C28 C6 C29 109.3(4)
C7 C6 C29 107.0(4)
N8 C7 C6 116.7(3)
C7 N8 C9 109.4(3)
C7 N8 Co1 117.6(2)
C9 N8 Co1 108.1(2)
N8 C9 C10 113.7(3)
C30 C10 C11 119.3(3)
C30 C10 C9 117.7(3)
C11 C10 C9 123.0(3)
O11 C11 C12 120.9(3)
O11 C11 C10 120.8(3)
C12 C11 C10 118.2(3)
C11 O11 Co2 128.4(2)
C11 O11 Co1 126.5(2)
Co2 O11 Co1 90.45(9)
C32 C12 C11 119.7(3)
C32 C12 C13 117.4(3)
C11 C12 C13 122.6(3)
N14 C13 C12 113.6(3)
C15 N14 C13 109.1(3)
C15 N14 Co2 116.5(2)
C13 N14 Co2 108.3(2)
N14 C15 C16 115.7(3)
C37 C16 C15 111.6(4)
C37 C16 C17 111.8(4)
C15 C16 C17 111.6(3)
C37 C16 C38 109.8(3)
C15 C16 C38 106.0(3)
C17 C16 C38 105.7(3)
N18 C17 C16 116.0(3)
C17 N18 C19 108.8(3)
C17 N18 Co2 116.2(2)
C19 N18 Co2 107.8(2)
N18 C19 C20 113.3(3)
C21 C20 C1 119.6(4)
C21 C20 C19 118.3(4)
C1 C20 C19 122.0(3)
C20 C21 C22 123.0(4)
C23 C22 C21 116.2(4)
C23 C22 C24 123.0(4)
C21 C22 C24 120.7(4)
C22 C23 C2 123.0(4)
C27 C24 C25 113.8(7)
C27 C24 C22 113.2(5)
C26' C24 C22 117.3(15)
C25 C24 C22 109.3(6)
C26' C24 C25' 109.2(12)
C22 C24 C25' 109.8(16)
C27 C24 C26 106.7(5)
C25 C24 C26 105.9(6)
C22 C24 C26 107.5(4)
C26' C24 C27' 107.9(11)
C22 C24 C27' 108.3(11)
C25' C24 C27' 103.5(11)
C31 C30 C10 123.2(3)
C30 C31 C32 116.3(3)
C30 C31 C33 121.5(3)
C32 C31 C33 122.1(4)
C31 C32 C12 122.6(4)
C36' C33 C34' 110.6(6)
C34 C33 C35 111.0(6)
C34 C33 C31 115.3(5)
C36' C33 C31 114.8(6)
C34' C33 C31 107.4(5)
C35 C33 C31 109.2(5)
C36' C33 C35' 108.1(6)
C34' C33 C35' 106.6(6)
C31 C33 C35' 108.9(5)
C34 C33 C36 107.7(6)
C35 C33 C36 104.7(6)
C31 C33 C36 108.4(5)
C41 N40 C44 105.6(3)
C41 N40 Co1 119.1(3)
C44 N40 Co1 134.8(3)
N40 C41 N42 111.0(4)
C41 N42 C43 107.3(4)
C41 N42 C45 126.9(4)
C43 N42 C45 125.7(4)
C44 C43 N42 106.1(4)
C43 C44 N40 110.0(4)
C54 O50 C51 106.8(7)
O50 C51 C52 102.9(6)
C53 C52 C51 106.1(6)
C52 C53 C54 104.1(6)
O50 C54 C53 102.4(7)
C51' O50' C54' 101.6(16)
O50' C51' C52' 103.0(13)
C53' C52' C51' 105.1(9)
C52' C53' C54' 103.1(10)
O50' C54' C53' 99.3(13)
C61 O60 C64 98.8(11)
C62 C61 O60 104.2(7)
C61 C62 C63 104.0(8)
C64 C63 C62 109.7(7)
C63 C64 O60 104.2(7)
C64' O60' C61' 94.8(16)
C62' C61' O60' 102.8(12)
C61' C62' C63' 105.5(9)
C64' C63' C62' 105.2(9)
C63' C64' O60' 101.9(10)

loop_
_geom_bond_atom_site_label_1
_geom_bond_atom_site_label_2
_geom_bond_distance
Co1 O1 2.061(3)
Co1 O11 2.065(3)
Co1 N8 2.110(3)
Co1 N4 2.131(3)
Co1 N40 2.145(3)
Co1 Cl1 2.6461(11)
Co1 Co2 2.9204(8)
Co2 O11 2.049(2)
Co2 O1 2.085(3)
Co2 N18 2.111(3)
Co2 N14 2.126(3)
Co2 Cl2 2.4064(11)
Co2 Cl1 2.7275(12)
O1 C1 1.343(4)
C1 C2 1.407(6)
C1 C20 1.410(5)
C2 C23 1.400(5)
C2 C3 1.495(6)
C3 N4 1.477(5)
N4 C5 1.477(5)
C5 C6 1.524(6)
C6 C28 1.527(7)
C6 C7 1.528(6)
C6 C29 1.535(6)
C7 N8 1.468(5)
N8 C9 1.489(5)
C9 C10 1.498(5)
C10 C30 1.400(5)
C10 C11 1.409(5)
C11 O11 1.342(4)
C11 C12 1.404(5)
C12 C32 1.400(5)
C12 C13 1.504(5)
C13 N14 1.487(5)
N14 C15 1.481(5)
C15 C16 1.529(6)
C16 C37 1.520(7)
C16 C17 1.539(6)
C16 C38 1.546(6)
C17 N18 1.477(5)
N18 C19 1.493(5)
C19 C20 1.502(6)
C20 C21 1.393(5)
C21 C22 1.398(6)
C22 C23 1.383(6)
C22 C24 1.538(6)
C24 C27 1.472(8)
C24 C26' 1.485(13)
C24 C25 1.516(9)
C24 C25' 1.544(14)
C24 C26 1.569(9)
C24 C27' 1.580(13)
C30 C31 1.381(6)
C31 C32 1.392(5)
C31 C33 1.531(5)
C33 C34 1.492(9)
C33 C36' 1.496(10)
C33 C34' 1.525(9)
C33 C35 1.526(9)
C33 C35' 1.555(9)
C33 C36 1.571(9)
N40 C41 1.319(5)
N40 C44 1.376(5)
C41 N42 1.353(5)
N42 C43 1.369(6)
N42 C45 1.467(6)
C43 C44 1.353(7)
O50 C54 1.381(10)
O50 C51 1.427(9)
C51 C52 1.476(10)
C52 C53 1.471(10)
C53 C54 1.524(11)
O50' C51' 1.434(17)
O50' C54' 1.449(17)
C51' C52' 1.487(15)
C52' C53' 1.487(15)
C53' C54' 1.508(16)
O60 C61 1.513(11)
O60 C64 1.543(12)
C61 C62 1.478(12)
C62 C63 1.486(12)
C63 C64 1.406(10)
O60' C64' 1.534(16)
O60' C61' 1.553(16)
C61' C62' 1.471(15)
C62' C63' 1.494(14)
C63' C64' 1.460(14)
